data_2242774
loop_
_publ_author_name
'Dhanalakshmi, G.'
'Ramanjaneyulu, Mala'
'Thennarasu, Sathiah'
'Aravindhan, S.'

_publ_section_title
;
 Crystal structure and Hirshfeld surface analysis of two
 imidazo[1,2-<i>a</i>]pyridine derivatives:
 <i>N</i>-<i>tert</i>-butyl-2-(4-methoxyphenyl)-5-methylimidazo[1,2-<i>a</i>]pyridin-3-amine
 and
 <i>N</i>-<i>tert</i>-butyl-2-[4-(dimethylamino)phenyl]imidazo[1,2-<i>a</i>]pyridin-3-amine
;
_journal_issue 12
_journal_name_full 'Acta Crystallographica Section E'
_journal_page_first 1913
_journal_page_last 1918
_journal_paper_doi 10.1107/S2056989018016651
_journal_volume 74
_journal_year 2018
_chemical_formula_moiety 'C19 H23 N3 O'
_chemical_formula_sum 'C19 H23 N3 O'
_chemical_formula_weight 309.40
_chemical_name_systematic <i>N</i>-<i>tert</i>-Butyl-2-(4-methoxyphenyl)-5-methylimidazo[1,2-<i>a</i>]pyridin-3-amine
_space_group_crystal_system monoclinic
_space_group_IT_number 14
_space_group_name_Hall '-P 2ybc'
_space_group_name_H-M_alt 'P 1 21/c 1'
_symmetry_space_group_name_Hall '-P 2ybc'
_symmetry_space_group_name_H-M 'P 1 21/c 1'
_atom_sites_solution_hydrogens mixed
_atom_sites_solution_primary direct
_atom_sites_solution_secondary difmap
_audit_creation_method SHELXL-2018/3
_cell_angle_alpha 90
_cell_angle_beta 93.998(3)
_cell_angle_gamma 90
_cell_formula_units_Z 4
_cell_length_a 9.2357(7)
_cell_length_b 15.6388(12)
_cell_length_c 11.9840(10)
_cell_measurement_reflns_used 3732
_cell_measurement_temperature 296(2)
_cell_measurement_theta_max 29.20
_cell_measurement_theta_min 2.56
_cell_volume 1726.7(2)
_computing_cell_refinement
;
APEX2/SAINT (Bruker, 2016)
;
_computing_data_collection
;
APEX2 (Bruker, 2016)
;
_computing_data_reduction
;
SAINT/XPREP (Bruker, 2016)
;
_computing_molecular_graphics
;
ORTEP-3 for Windows (Farrugia, 2012) and Mercury (Macrae <i>et al.</i>,
2008)
;
_computing_publication_material
;
SHELXL2018 (Sheldrick, 2015b), PLATON (Spek, 2009) and
publCIF (Westrip, 2010)
;
_computing_structure_refinement
;
SHELXL2018 (Sheldrick, 2015b)
;
_computing_structure_solution
;
SHELXT2014 (Sheldrick, 2015a)
;
_diffrn_ambient_temperature 296(2)
_diffrn_measured_fraction_theta_full 1.000
_diffrn_measured_fraction_theta_max 1.000
_diffrn_measurement_device_type 'Bruker Kappa APEXII CCD'
_diffrn_measurement_method '\w and \f scan'
_diffrn_radiation_monochromator graphite
_diffrn_radiation_source 'fine-focus sealed tube'
_diffrn_radiation_type MoK\a
_diffrn_radiation_wavelength 0.71073
_diffrn_reflns_av_R_equivalents 0.0440
_diffrn_reflns_av_unetI/netI 0.0389
_diffrn_reflns_limit_h_max 11
_diffrn_reflns_limit_h_min -11
_diffrn_reflns_limit_k_max 18
_diffrn_reflns_limit_k_min -18
_diffrn_reflns_limit_l_max 13
_diffrn_reflns_limit_l_min -14
_diffrn_reflns_number 16458
_diffrn_reflns_theta_full 25.242
_diffrn_reflns_theta_max 25.498
_diffrn_reflns_theta_min 2.211
_exptl_absorpt_coefficient_mu 0.075
_exptl_absorpt_correction_T_max 0.7459
_exptl_absorpt_correction_T_min 0.5520
_exptl_absorpt_correction_type multi-scan
_exptl_absorpt_process_details
;
(SADABS; Bruker, 2016)
;
_exptl_crystal_colour colourless
_exptl_crystal_density_diffrn 1.190
_exptl_crystal_description block
_exptl_crystal_F_000 664
_exptl_crystal_size_max 0.150
_exptl_crystal_size_mid 0.150
_exptl_crystal_size_min 0.100
_refine_diff_density_max 0.148
_refine_diff_density_min -0.126
_refine_ls_extinction_coef 0.0063(11)
_refine_ls_extinction_expression Fc^*^=kFc[1+0.001xFc^2^\l^3^/sin(2\q)]^-1/4^
_refine_ls_extinction_method
;
SHELXL2018 (Sheldrick, 2015b)
;
_refine_ls_goodness_of_fit_ref 1.027
_refine_ls_hydrogen_treatment mixed
_refine_ls_matrix_type full
_refine_ls_number_parameters 218
_refine_ls_number_reflns 3208
_refine_ls_number_restraints 0
_refine_ls_restrained_S_all 1.027
_refine_ls_R_factor_all 0.0827
_refine_ls_R_factor_gt 0.0466
_refine_ls_shift/su_max 0.000
_refine_ls_shift/su_mean 0.000
_refine_ls_structure_factor_coef Fsqd
_refine_ls_weighting_details 'w=1/[\s^2^(Fo^2^)+(0.0386P)^2^+0.6929P] where P=(Fo^2^+2Fc^2^)/3'
_refine_ls_weighting_scheme calc
_refine_ls_wR_factor_gt 0.0994
_refine_ls_wR_factor_ref 0.1190
_reflns_number_gt 2109
_reflns_number_total 3208
_reflns_threshold_expression 'I > 2\s(I)'
_cod_data_source_file su5459sup1.cif
_cod_data_source_block I
_cod_database_code 2242774
_shelx_space_group_comment
;
The symmetry employed for this shelxl refinement is uniquely defined
by the following loop, which should always be used as a source of
symmetry information in preference to the above space-group names.
They are only intended as comments.
;
_shelx_estimated_absorpt_t_min 0.989
_shelx_estimated_absorpt_t_max 0.993

loop_
_space_group_symop_operation_xyz
'x, y, z'
'-x, y+1/2, -z+1/2'
'-x, -y, -z'
'x, -y-1/2, z-1/2'

loop_
_atom_site_type_symbol
_atom_site_label
_atom_site_fract_x
_atom_site_fract_y
_atom_site_fract_z
_atom_site_U_iso_or_equiv
_atom_site_adp_type
_atom_site_calc_flag
_atom_site_occupancy
O O1 -0.02423(18) 0.88980(13) 0.62308(14) 0.0800(6) Uani d 1
N N1 0.58139(18) 0.64812(11) 0.72686(14) 0.0385(4) Uani d 1
H H1A 0.560(2) 0.6854(13) 0.7736(17) 0.045(6) Uiso d 1
N N2 0.71475(16) 0.66024(10) 0.55928(13) 0.0381(4) Uani d 1
N N3 0.55442(18) 0.72815(11) 0.43982(13) 0.0417(4) Uani d 1
C C1 0.8497(2) 0.62484(14) 0.59167(19) 0.0480(6) Uani d 1
C C2 0.9389(2) 0.60796(16) 0.5092(2) 0.0618(7) Uani d 1
H H2 1.028199 0.582474 0.528113 0.074 Uiso calc 1
C C3 0.9016(3) 0.62747(17) 0.3962(2) 0.0633(7) Uani d 1
H H3 0.963493 0.611842 0.341717 0.076 Uiso calc 1
C C4 0.7768(2) 0.66868(14) 0.36672(18) 0.0524(6) Uani d 1
H H4 0.754319 0.684394 0.292687 0.063 Uiso calc 1
C C5 0.6809(2) 0.68762(13) 0.44948(16) 0.0401(5) Uani d 1
C C6 0.5944(2) 0.68161(12) 0.61971(15) 0.0345(5) Uani d 1
C C7 0.5016(2) 0.72552(12) 0.54407(15) 0.0361(5) Uani d 1
C C8 0.3630(2) 0.76695(12) 0.56396(15) 0.0367(5) Uani d 1
C C9 0.2546(2) 0.77465(15) 0.47894(17) 0.0516(6) Uani d 1
H H9 0.270036 0.752223 0.408881 0.062 Uiso calc 1
C C10 0.1244(2) 0.81454(16) 0.49472(18) 0.0574(6) Uani d 1
H H10 0.053459 0.818460 0.435930 0.069 Uiso calc 1
C C11 0.0997(2) 0.84844(15) 0.59730(18) 0.0512(6) Uani d 1
C C12 0.2067(2) 0.84190(15) 0.68339(18) 0.0540(6) Uani d 1
H H12 0.190965 0.864567 0.753249 0.065 Uiso calc 1
C C13 0.3361(2) 0.80227(14) 0.66681(17) 0.0463(5) Uani d 1
H H13 0.407187 0.799021 0.725600 0.056 Uiso calc 1
C C14 -0.1377(3) 0.8996(2) 0.5385(2) 0.0848(9) Uani d 1
H H14A -0.170048 0.844251 0.512568 0.127 Uiso calc 1
H H14B -0.102994 0.931447 0.477349 0.127 Uiso calc 1
H H14C -0.217011 0.929636 0.568295 0.127 Uiso calc 1
C C15 0.8957(3) 0.61354(19) 0.7129(2) 0.0712(8) Uani d 1
H H15A 0.992141 0.590353 0.720247 0.107 Uiso calc 1
H H15B 0.830116 0.575101 0.746182 0.107 Uiso calc 1
H H15C 0.894405 0.667913 0.749953 0.107 Uiso calc 1
C C16 0.4969(2) 0.56772(13) 0.73775(17) 0.0478(5) Uani d 1
C C17 0.3348(3) 0.58040(18) 0.7103(3) 0.0830(9) Uani d 1
H H17A 0.318020 0.596991 0.633344 0.124 Uiso calc 1
H H17B 0.299696 0.624313 0.757429 0.124 Uiso calc 1
H H17C 0.284589 0.527895 0.722769 0.124 Uiso calc 1
C C18 0.5237(3) 0.53949(16) 0.85894(19) 0.0676(7) Uani d 1
H H18A 0.491235 0.583342 0.907398 0.101 Uiso calc 1
H H18B 0.625574 0.529685 0.875337 0.101 Uiso calc 1
H H18C 0.471174 0.487645 0.870558 0.101 Uiso calc 1
C C19 0.5532(3) 0.50019(15) 0.6600(2) 0.0712(8) Uani d 1
H H19A 0.654518 0.490342 0.679215 0.107 Uiso calc 1
H H19B 0.540247 0.519762 0.584077 0.107 Uiso calc 1
H H19C 0.500409 0.447913 0.667862 0.107 Uiso calc 1

loop_
_atom_site_aniso_label
_atom_site_aniso_U_11
_atom_site_aniso_U_22
_atom_site_aniso_U_33
_atom_site_aniso_U_12
_atom_site_aniso_U_13
_atom_site_aniso_U_23
O1 0.0547(10) 0.1337(17) 0.0507(11) 0.0372(11) -0.0036(8) -0.0104(11)
N1 0.0478(10) 0.0425(10) 0.0246(9) -0.0031(8) -0.0024(7) -0.0012(8)
N2 0.0392(9) 0.0403(9) 0.0346(10) -0.0010(7) 0.0019(7) -0.0022(7)
N3 0.0473(10) 0.0488(10) 0.0290(9) 0.0023(8) 0.0035(7) 0.0027(8)
C1 0.0412(12) 0.0509(13) 0.0513(14) 0.0026(10) -0.0018(10) -0.0050(11)
C2 0.0425(13) 0.0714(17) 0.0720(18) 0.0081(12) 0.0084(12) -0.0068(14)
C3 0.0550(15) 0.0765(17) 0.0612(17) 0.0001(13) 0.0240(13) -0.0099(14)
C4 0.0582(15) 0.0613(15) 0.0392(13) -0.0063(12) 0.0147(11) -0.0027(11)
C5 0.0472(12) 0.0430(11) 0.0307(11) -0.0073(10) 0.0058(9) -0.0019(9)
C6 0.0374(10) 0.0398(11) 0.0263(10) -0.0045(9) 0.0019(8) -0.0040(8)
C7 0.0416(11) 0.0407(11) 0.0257(10) -0.0025(9) -0.0001(8) 0.0006(9)
C8 0.0400(11) 0.0428(11) 0.0267(10) -0.0002(9) -0.0013(8) 0.0032(9)
C9 0.0536(13) 0.0747(16) 0.0256(11) 0.0113(12) -0.0037(10) -0.0055(11)
C10 0.0494(13) 0.0846(17) 0.0363(13) 0.0130(12) -0.0114(10) -0.0019(12)
C11 0.0428(12) 0.0695(15) 0.0410(13) 0.0112(11) 0.0000(10) 0.0011(11)
C12 0.0516(13) 0.0801(16) 0.0300(12) 0.0137(12) 0.0002(10) -0.0098(11)
C13 0.0457(12) 0.0609(14) 0.0307(12) 0.0066(10) -0.0090(9) -0.0043(10)
C14 0.0514(15) 0.127(3) 0.074(2) 0.0277(16) -0.0128(14) -0.0110(18)
C15 0.0511(14) 0.097(2) 0.0626(17) 0.0198(14) -0.0146(12) -0.0050(15)
C16 0.0568(13) 0.0468(12) 0.0386(12) -0.0101(11) -0.0062(10) 0.0059(10)
C17 0.0623(17) 0.0747(18) 0.109(2) -0.0249(14) -0.0135(16) 0.0225(17)
C18 0.097(2) 0.0635(16) 0.0422(14) -0.0124(14) 0.0028(13) 0.0133(12)
C19 0.112(2) 0.0494(14) 0.0506(15) -0.0149(15) -0.0056(14) -0.0033(12)

loop_
_atom_type_symbol
_atom_type_description
_atom_type_scat_dispersion_real
_atom_type_scat_dispersion_imag
_atom_type_scat_source
C C 0.0033 0.0016 'International Tables Vol C Tables 4.2.6.8 and 6.1.1.4'
H H 0.0000 0.0000 'International Tables Vol C Tables 4.2.6.8 and 6.1.1.4'
N N 0.0061 0.0033 'International Tables Vol C Tables 4.2.6.8 and 6.1.1.4'
O O 0.0106 0.0060 'International Tables Vol C Tables 4.2.6.8 and 6.1.1.4'

loop_
_geom_angle_atom_site_label_1
_geom_angle_atom_site_label_2
_geom_angle_atom_site_label_3
_geom_angle
C11 O1 C14 118.61(19)
C6 N1 C16 118.36(16)
C6 N1 H1A 112.9(14)
C16 N1 H1A 112.4(14)
C1 N2 C5 121.38(17)
C1 N2 C6 132.33(17)
C5 N2 C6 106.16(15)
C5 N3 C7 105.83(16)
C2 C1 N2 116.8(2)
C2 C1 C15 122.6(2)
N2 C1 C15 120.36(19)
C1 C2 C3 122.6(2)
C1 C2 H2 118.7
C3 C2 H2 118.7
C4 C3 C2 120.3(2)
C4 C3 H3 119.9
C2 C3 H3 119.9
C3 C4 C5 119.0(2)
C3 C4 H4 120.5
C5 C4 H4 120.5
N3 C5 N2 111.49(16)
N3 C5 C4 129.27(19)
N2 C5 C4 119.23(19)
C7 C6 N1 134.20(17)
C7 C6 N2 104.80(15)
N1 C6 N2 120.27(17)
N3 C7 C6 111.55(17)
N3 C7 C8 120.23(17)
C6 C7 C8 128.23(17)
C9 C8 C13 117.03(18)
C9 C8 C7 120.86(17)
C13 C8 C7 122.08(18)
C10 C9 C8 122.11(19)
C10 C9 H9 118.9
C8 C9 H9 118.9
C11 C10 C9 119.9(2)
C11 C10 H10 120.0
C9 C10 H10 120.0
O1 C11 C10 125.4(2)
O1 C11 C12 115.63(19)
C10 C11 C12 119.0(2)
C13 C12 C11 120.7(2)
C13 C12 H12 119.7
C11 C12 H12 119.7
C12 C13 C8 121.27(19)
C12 C13 H13 119.4
C8 C13 H13 119.4
O1 C14 H14A 109.5
O1 C14 H14B 109.5
H14A C14 H14B 109.5
O1 C14 H14C 109.5
H14A C14 H14C 109.5
H14B C14 H14C 109.5
C1 C15 H15A 109.5
C1 C15 H15B 109.5
H15A C15 H15B 109.5
C1 C15 H15C 109.5
H15A C15 H15C 109.5
H15B C15 H15C 109.5
N1 C16 C18 106.10(17)
N1 C16 C19 109.17(18)
C18 C16 C19 110.05(19)
N1 C16 C17 112.57(18)
C18 C16 C17 109.6(2)
C19 C16 C17 109.3(2)
C16 C17 H17A 109.5
C16 C17 H17B 109.5
H17A C17 H17B 109.5
C16 C17 H17C 109.5
H17A C17 H17C 109.5
H17B C17 H17C 109.5
C16 C18 H18A 109.5
C16 C18 H18B 109.5
H18A C18 H18B 109.5
C16 C18 H18C 109.5
H18A C18 H18C 109.5
H18B C18 H18C 109.5
C16 C19 H19A 109.5
C16 C19 H19B 109.5
H19A C19 H19B 109.5
C16 C19 H19C 109.5
H19A C19 H19C 109.5
H19B C19 H19C 109.5

loop_
_geom_bond_atom_site_label_1
_geom_bond_atom_site_label_2
_geom_bond_distance
O1 C11 1.368(3)
O1 C14 1.414(3)
N1 C6 1.400(2)
N1 C16 1.490(3)
N1 H1A 0.84(2)
N2 C1 1.394(3)
N2 C5 1.398(2)
N2 C6 1.409(2)
N3 C5 1.327(2)
N3 C7 1.373(2)
C1 C2 1.355(3)
C1 C15 1.495(3)
C2 C3 1.407(3)
C2 H2 0.9300
C3 C4 1.346(3)
C3 H3 0.9300
C4 C5 1.407(3)
C4 H4 0.9300
C6 C7 1.385(3)
C7 C8 1.469(3)
C8 C9 1.383(3)
C8 C13 1.389(3)
C9 C10 1.380(3)
C9 H9 0.9300
C10 C11 1.372(3)
C10 H10 0.9300
C11 C12 1.382(3)
C12 C13 1.373(3)
C12 H12 0.9300
C13 H13 0.9300
C14 H14A 0.9600
C14 H14B 0.9600
C14 H14C 0.9600
C15 H15A 0.9600
C15 H15B 0.9600
C15 H15C 0.9600
C16 C18 1.522(3)
C16 C19 1.523(3)
C16 C17 1.523(3)
C17 H17A 0.9600
C17 H17B 0.9600
C17 H17C 0.9600
C18 H18A 0.9600
C18 H18B 0.9600
C18 H18C 0.9600
C19 H19A 0.9600
C19 H19B 0.9600
C19 H19C 0.9600

loop_
_geom_hbond_atom_site_label_D
_geom_hbond_atom_site_label_H
_geom_hbond_atom_site_label_A
_geom_hbond_site_symmetry_A
_geom_hbond_distance_DH
_geom_hbond_distance_HA
_geom_hbond_distance_DA
_geom_hbond_angle_DHA
_geom_hbond_publ_flag
N1 H1A N3 4_576 0.84(2) 2.41(2) 3.226(2) 163.6(19) yes
C14 H14A Cg4 1_455 0.96 2.93 3.862(3) 165 yes

loop_
_geom_torsion_atom_site_label_1
_geom_torsion_atom_site_label_2
_geom_torsion_atom_site_label_3
_geom_torsion_atom_site_label_4
_geom_torsion
C5 N2 C1 C2 -8.4(3)
C6 N2 C1 C2 176.4(2)
C5 N2 C1 C15 166.7(2)
C6 N2 C1 C15 -8.5(3)
N2 C1 C2 C3 2.2(3)
C15 C1 C2 C3 -172.7(2)
C1 C2 C3 C4 3.7(4)
C2 C3 C4 C5 -3.5(4)
C7 N3 C5 N2 -1.7(2)
C7 N3 C5 C4 176.8(2)
C1 N2 C5 N3 -172.63(17)
C6 N2 C5 N3 3.7(2)
C1 N2 C5 C4 8.7(3)
C6 N2 C5 C4 -174.96(18)
C3 C4 C5 N3 179.1(2)
C3 C4 C5 N2 -2.5(3)
C16 N1 C6 C7 75.4(3)
C16 N1 C6 N2 -93.2(2)
C1 N2 C6 C7 171.71(19)
C5 N2 C6 C7 -4.1(2)
C1 N2 C6 N1 -16.7(3)
C5 N2 C6 N1 167.46(17)
C5 N3 C7 C6 -1.1(2)
C5 N3 C7 C8 178.47(17)
N1 C6 C7 N3 -166.5(2)
N2 C6 C7 N3 3.3(2)
N1 C6 C7 C8 14.0(4)
N2 C6 C7 C8 -176.20(18)
N3 C7 C8 C9 29.4(3)
C6 C7 C8 C9 -151.2(2)
N3 C7 C8 C13 -148.62(19)
C6 C7 C8 C13 30.8(3)
C13 C8 C9 C10 -0.8(3)
C7 C8 C9 C10 -178.9(2)
C8 C9 C10 C11 0.3(4)
C14 O1 C11 C10 -0.2(4)
C14 O1 C11 C12 179.3(2)
C9 C10 C11 O1 179.6(2)
C9 C10 C11 C12 0.0(4)
O1 C11 C12 C13 -179.5(2)
C10 C11 C12 C13 0.1(4)
C11 C12 C13 C8 -0.6(4)
C9 C8 C13 C12 0.9(3)
C7 C8 C13 C12 179.0(2)
C6 N1 C16 C18 170.52(18)
C6 N1 C16 C19 52.0(2)
C6 N1 C16 C17 -69.6(3)

_cod_database_fobs_code 2242774
